data_2223181
loop_
_publ_author_name
'Wang, Shu-Liang'
'Li, Qing'
'Wang, Xiang-Shan'
'Tu, Shu-Jiang'

_publ_section_title
;
 3-(4-Chlorophenyl)-1-(4-nitrophenyl)benzo[<i>f</i>]quinoline
;
_journal_coeditor_code PV2192
_journal_issue 9
_journal_name_full 'Acta Crystallographica Section E'
_journal_page_first o2137
_journal_paper_doi 10.1107/S1600536809031122
_journal_volume 65
_journal_year 2009
_chemical_formula_iupac 'C25 H15 Cl N2 O2'
_chemical_formula_moiety 'C25 H15 Cl N2 O2'
_chemical_formula_sum 'C25 H15 Cl N2 O2'
_chemical_formula_weight 410.84
_chemical_melting_point_gt 559
_chemical_melting_point_lt 561
_chemical_name_systematic
;
3-(4-Chlorophenyl)-1-(4-nitrophenyl)benzo[<i>f</i>]quinoline
;
_space_group_IT_number 2
_symmetry_cell_setting triclinic
_symmetry_space_group_name_Hall '-P 1'
_symmetry_space_group_name_H-M 'P -1'
_atom_sites_solution_hydrogens geom
_atom_sites_solution_primary direct
_atom_sites_solution_secondary difmap
_cell_angle_alpha 108.182(4)
_cell_angle_beta 105.366(4)
_cell_angle_gamma 92.739(3)
_cell_formula_units_Z 2
_cell_length_a 9.1390(12)
_cell_length_b 9.5350(11)
_cell_length_c 11.9668(17)
_cell_measurement_reflns_used 3276
_cell_measurement_temperature 113(2)
_cell_measurement_theta_max 27.9
_cell_measurement_theta_min 1.9
_cell_volume 945.6(2)
_computing_cell_refinement 'CrystalClear (Rigaku, 1999)'
_computing_data_collection 'CrystalClear (Rigaku, 1999)'
_computing_data_reduction 'CrystalClear (Rigaku, 1999)'
_computing_molecular_graphics 'SHELXTL (Sheldrick, 2008)'
_computing_publication_material 'CrystalStructure/MSC (Rigaku/MSC (2003)'
_computing_structure_refinement 'SHELXL97 (Sheldrick, 2008)'
_computing_structure_solution 'SHELXS97 (Sheldrick, 2008)'
_diffrn_ambient_temperature 113(2)
_diffrn_detector_area_resol_mean 14.63
_diffrn_measured_fraction_theta_full 0.993
_diffrn_measured_fraction_theta_max 0.993
_diffrn_measurement_device_type 'Rigaku Saturn'
_diffrn_measurement_method \w
_diffrn_radiation_monochromator confocal
_diffrn_radiation_source 'rotating anode'
_diffrn_radiation_type MoK\a
_diffrn_radiation_wavelength 0.71070
_diffrn_reflns_av_R_equivalents 0.0343
_diffrn_reflns_av_sigmaI/netI 0.0468
_diffrn_reflns_limit_h_max 12
_diffrn_reflns_limit_h_min -12
_diffrn_reflns_limit_k_max 12
_diffrn_reflns_limit_k_min -12
_diffrn_reflns_limit_l_max 15
_diffrn_reflns_limit_l_min -15
_diffrn_reflns_number 11798
_diffrn_reflns_theta_full 27.87
_diffrn_reflns_theta_max 27.87
_diffrn_reflns_theta_min 2.27
_diffrn_standards_decay_% 0
_diffrn_standards_interval_count 0
_diffrn_standards_interval_time 0
_diffrn_standards_number 0
_exptl_absorpt_coefficient_mu 0.228
_exptl_absorpt_correction_T_max 0.9515
_exptl_absorpt_correction_T_min 0.9264
_exptl_absorpt_correction_type multi-scan
_exptl_absorpt_process_details '(CrystalClear; Rigaku, 1999)'
_exptl_crystal_colour yellow
_exptl_crystal_density_diffrn 1.443
_exptl_crystal_density_method 'not measured'
_exptl_crystal_description block
_exptl_crystal_F_000 424
_exptl_crystal_size_max 0.34
_exptl_crystal_size_mid 0.32
_exptl_crystal_size_min 0.22
_refine_diff_density_max 0.363
_refine_diff_density_min -0.470
_refine_ls_extinction_method none
_refine_ls_goodness_of_fit_ref 1.056
_refine_ls_hydrogen_treatment constr
_refine_ls_matrix_type full
_refine_ls_number_parameters 271
_refine_ls_number_reflns 4467
_refine_ls_number_restraints 0
_refine_ls_restrained_S_all 1.056
_refine_ls_R_factor_all 0.0599
_refine_ls_R_factor_gt 0.0493
_refine_ls_shift/su_max 0.001
_refine_ls_shift/su_mean 0.000
_refine_ls_structure_factor_coef Fsqd
_refine_ls_weighting_details 'calc w=1/[\s^2^(Fo^2^)+(0.0619P)^2^+0.2446P] where P=(Fo^2^+2Fc^2^)/3'
_refine_ls_weighting_scheme calc
_refine_ls_wR_factor_gt 0.1209
_refine_ls_wR_factor_ref 0.1285
_reflns_number_gt 3779
_reflns_number_total 4467
_reflns_threshold_expression I>2\s(I)
_cod_data_source_file pv2192.cif
_cod_data_source_block I
_cod_database_code 2223181
_cod_database_fobs_code 2223181

loop_
_symmetry_equiv_pos_as_xyz
'x, y, z'
'-x, -y, -z'

loop_
_atom_site_type_symbol
_atom_site_label
_atom_site_fract_x
_atom_site_fract_y
_atom_site_fract_z
_atom_site_U_iso_or_equiv
_atom_site_adp_type
_atom_site_calc_flag
_atom_site_refinement_flags
_atom_site_occupancy
_atom_site_disorder_assembly
_atom_site_disorder_group
Cl Cl1 -0.44740(5) 1.45046(5) 0.65255(4) 0.03265(15) Uani d . 1 . .
O O1 0.11873(18) 0.19922(14) 0.55020(13) 0.0390(4) Uani d . 1 . .
O O2 0.20781(16) 0.29045(15) 0.43402(12) 0.0373(3) Uani d . 1 . .
N N1 0.09795(15) 1.16854(15) 0.97919(12) 0.0190(3) Uani d . 1 . .
N N2 0.16218(16) 0.30287(16) 0.52288(13) 0.0237(3) Uani d . 1 . .
C C1 0.03104(17) 1.11236(17) 0.85802(15) 0.0180(3) Uani d . 1 . .
C C2 0.05962(18) 0.97511(17) 0.78672(15) 0.0197(3) Uani d . 1 . .
H H2 0.0085 0.9370 0.7008 0.024 Uiso calc R 1 . .
C C3 0.16056(18) 0.89462(17) 0.83916(14) 0.0178(3) Uani d . 1 . .
C C4 0.24330(17) 0.95634(17) 0.96652(15) 0.0181(3) Uani d . 1 . .
C C5 0.20143(17) 1.09302(17) 1.03223(15) 0.0184(3) Uani d . 1 . .
C C6 0.26619(18) 1.15733(18) 1.16297(15) 0.0212(3) Uani d . 1 . .
H H6 0.2361 1.2475 1.2062 0.025 Uiso calc R 1 . .
C C7 0.36952(19) 1.09148(19) 1.22567(15) 0.0228(4) Uani d . 1 . .
H H7 0.4074 1.1337 1.3128 0.027 Uiso calc R 1 . .
C C8 0.42320(18) 0.95928(18) 1.16351(15) 0.0208(3) Uani d . 1 . .
C C9 0.36459(18) 0.89220(17) 1.03335(15) 0.0193(3) Uani d . 1 . .
C C10 0.43260(18) 0.77063(18) 0.97623(16) 0.0221(4) Uani d . 1 . .
H H10 0.4000 0.7273 0.8890 0.027 Uiso calc R 1 . .
C C11 0.54513(19) 0.71333(19) 1.04391(17) 0.0253(4) Uani d . 1 . .
H H11 0.5879 0.6308 1.0029 0.030 Uiso calc R 1 . .
C C12 0.59711(19) 0.7757(2) 1.17264(17) 0.0265(4) Uani d . 1 . .
H H12 0.6725 0.7342 1.2192 0.032 Uiso calc R 1 . .
C C13 0.53780(19) 0.89731(19) 1.23024(16) 0.0244(4) Uani d . 1 . .
H H13 0.5746 0.9411 1.3173 0.029 Uiso calc R 1 . .
C C14 -0.08359(18) 1.19683(17) 0.80328(15) 0.0187(3) Uani d . 1 . .
C C15 -0.17082(19) 1.14279(18) 0.67950(15) 0.0224(4) Uani d . 1 . .
H H15 -0.1543 1.0514 0.6265 0.027 Uiso calc R 1 . .
C C16 -0.28137(19) 1.22157(19) 0.63335(16) 0.0237(4) Uani d . 1 . .
H H16 -0.3407 1.1840 0.5492 0.028 Uiso calc R 1 . .
C C17 -0.30481(18) 1.35505(19) 0.71036(16) 0.0222(4) Uani d . 1 . .
C C18 -0.21770(19) 1.41347(19) 0.83272(16) 0.0236(4) Uani d . 1 . .
H H18 -0.2323 1.5067 0.8845 0.028 Uiso calc R 1 . .
C C19 -0.10882(19) 1.33288(18) 0.87788(15) 0.0209(3) Uani d . 1 . .
H H19 -0.0497 1.3713 0.9620 0.025 Uiso calc R 1 . .
C C20 0.16339(17) 0.74070(17) 0.75715(15) 0.0184(3) Uani d . 1 . .
C C21 0.21663(19) 0.71865(18) 0.65500(15) 0.0216(3) Uani d . 1 . .
H H21 0.2540 0.8023 0.6383 0.026 Uiso calc R 1 . .
C C22 0.21556(18) 0.57585(18) 0.57745(15) 0.0214(3) Uani d . 1 . .
H H22 0.2528 0.5604 0.5082 0.026 Uiso calc R 1 . .
C C23 0.15882(18) 0.45621(17) 0.60359(14) 0.0193(3) Uani d . 1 . .
C C24 0.09988(19) 0.47391(18) 0.70168(15) 0.0221(4) Uani d . 1 . .
H H24 0.0590 0.3899 0.7161 0.027 Uiso calc R 1 . .
C C25 0.10213(19) 0.61767(18) 0.77824(15) 0.0215(3) Uani d . 1 . .
H H25 0.0616 0.6326 0.8458 0.026 Uiso calc R 1 . .

loop_
_atom_site_aniso_label
_atom_site_aniso_U_11
_atom_site_aniso_U_22
_atom_site_aniso_U_33
_atom_site_aniso_U_12
_atom_site_aniso_U_13
_atom_site_aniso_U_23
Cl1 0.0261(2) 0.0316(3) 0.0412(3) 0.01053(18) 0.0055(2) 0.0162(2)
O1 0.0580(9) 0.0188(6) 0.0367(8) 0.0056(6) 0.0139(7) 0.0046(6)
O2 0.0424(8) 0.0319(7) 0.0299(7) 0.0032(6) 0.0144(6) -0.0031(6)
N1 0.0188(7) 0.0175(6) 0.0199(7) 0.0015(5) 0.0058(6) 0.0054(5)
N2 0.0208(7) 0.0257(7) 0.0182(7) 0.0025(6) 0.0012(6) 0.0022(6)
C1 0.0174(7) 0.0159(7) 0.0211(8) 0.0008(6) 0.0073(6) 0.0057(6)
C2 0.0201(8) 0.0176(7) 0.0193(8) 0.0014(6) 0.0053(6) 0.0041(6)
C3 0.0188(7) 0.0149(7) 0.0202(8) 0.0015(6) 0.0085(6) 0.0042(6)
C4 0.0175(8) 0.0159(7) 0.0216(8) 0.0009(6) 0.0073(6) 0.0060(6)
C5 0.0176(7) 0.0166(7) 0.0211(8) 0.0013(6) 0.0067(6) 0.0056(6)
C6 0.0229(8) 0.0178(7) 0.0206(8) 0.0006(6) 0.0070(7) 0.0031(6)
C7 0.0243(8) 0.0227(8) 0.0188(8) 0.0001(7) 0.0048(7) 0.0053(7)
C8 0.0192(8) 0.0196(8) 0.0249(9) -0.0003(6) 0.0066(7) 0.0094(7)
C9 0.0176(7) 0.0181(7) 0.0235(8) 0.0005(6) 0.0075(6) 0.0080(7)
C10 0.0194(8) 0.0216(8) 0.0266(9) 0.0029(6) 0.0084(7) 0.0082(7)
C11 0.0209(8) 0.0228(8) 0.0354(10) 0.0054(7) 0.0107(7) 0.0118(8)
C12 0.0224(8) 0.0281(9) 0.0340(10) 0.0061(7) 0.0069(8) 0.0182(8)
C13 0.0235(8) 0.0262(9) 0.0232(9) 0.0004(7) 0.0033(7) 0.0114(7)
C14 0.0189(8) 0.0169(7) 0.0211(8) 0.0016(6) 0.0067(6) 0.0072(6)
C15 0.0251(8) 0.0173(8) 0.0231(9) 0.0036(6) 0.0065(7) 0.0049(7)
C16 0.0242(8) 0.0232(8) 0.0209(9) 0.0017(7) 0.0027(7) 0.0072(7)
C17 0.0182(8) 0.0223(8) 0.0289(9) 0.0042(6) 0.0074(7) 0.0120(7)
C18 0.0260(9) 0.0197(8) 0.0260(9) 0.0055(7) 0.0103(7) 0.0062(7)
C19 0.0227(8) 0.0199(8) 0.0188(8) 0.0032(6) 0.0061(7) 0.0049(7)
C20 0.0167(7) 0.0165(7) 0.0193(8) 0.0041(6) 0.0035(6) 0.0037(6)
C21 0.0239(8) 0.0188(8) 0.0221(8) 0.0034(6) 0.0067(7) 0.0069(7)
C22 0.0220(8) 0.0243(8) 0.0175(8) 0.0057(6) 0.0060(7) 0.0058(7)
C23 0.0183(8) 0.0166(7) 0.0175(8) 0.0048(6) 0.0019(6) 0.0010(6)
C24 0.0230(8) 0.0175(8) 0.0247(9) 0.0024(6) 0.0061(7) 0.0064(7)
C25 0.0240(8) 0.0194(8) 0.0216(8) 0.0032(6) 0.0097(7) 0.0054(7)

loop_
_atom_type_symbol
_atom_type_description
_atom_type_scat_dispersion_real
_atom_type_scat_dispersion_imag
_atom_type_scat_source
C C 0.0033 0.0016 'International Tables Vol C Tables 4.2.6.8 and 6.1.1.4'
H H 0.0000 0.0000 'International Tables Vol C Tables 4.2.6.8 and 6.1.1.4'
N N 0.0061 0.0033 'International Tables Vol C Tables 4.2.6.8 and 6.1.1.4'
O O 0.0106 0.0060 'International Tables Vol C Tables 4.2.6.8 and 6.1.1.4'
Cl Cl 0.1484 0.1585 'International Tables Vol C Tables 4.2.6.8 and 6.1.1.4'

loop_
_geom_angle_atom_site_label_1
_geom_angle_atom_site_label_2
_geom_angle_atom_site_label_3
_geom_angle_site_symmetry_1
_geom_angle_site_symmetry_3
_geom_angle
_geom_angle_publ_flag
C1 N1 C5 . . 118.45(14) ?
O1 N2 O2 . . 124.78(15) ?
O1 N2 C23 . . 117.66(14) ?
O2 N2 C23 . . 117.56(14) ?
N1 C1 C2 . . 121.44(14) ?
N1 C1 C14 . . 117.00(14) ?
C2 C1 C14 . . 121.43(14) ?
C3 C2 C1 . . 121.03(15) ?
C3 C2 H2 . . 119.5 ?
C1 C2 H2 . . 119.5 ?
C2 C3 C4 . . 119.17(14) ?
C2 C3 C20 . . 115.55(14) ?
C4 C3 C20 . . 125.06(14) ?
C3 C4 C5 . . 115.47(14) ?
C3 C4 C9 . . 125.96(14) ?
C5 C4 C9 . . 118.57(14) ?
N1 C5 C4 . . 124.14(15) ?
N1 C5 C6 . . 115.65(14) ?
C4 C5 C6 . . 120.19(14) ?
C7 C6 C5 . . 120.86(15) ?
C7 C6 H6 . . 119.6 ?
C5 C6 H6 . . 119.6 ?
C6 C7 C8 . . 121.35(15) ?
C6 C7 H7 . . 119.3 ?
C8 C7 H7 . . 119.3 ?
C13 C8 C9 . . 119.58(15) ?
C13 C8 C7 . . 120.33(15) ?
C9 C8 C7 . . 120.06(15) ?
C10 C9 C8 . . 117.29(15) ?
C10 C9 C4 . . 124.07(15) ?
C8 C9 C4 . . 118.58(14) ?
C11 C10 C9 . . 121.62(16) ?
C11 C10 H10 . . 119.2 ?
C9 C10 H10 . . 119.2 ?
C10 C11 C12 . . 120.63(16) ?
C10 C11 H11 . . 119.7 ?
C12 C11 H11 . . 119.7 ?
C13 C12 C11 . . 119.08(15) ?
C13 C12 H12 . . 120.5 ?
C11 C12 H12 . . 120.5 ?
C12 C13 C8 . . 121.65(16) ?
C12 C13 H13 . . 119.2 ?
C8 C13 H13 . . 119.2 ?
C19 C14 C15 . . 118.20(15) ?
C19 C14 C1 . . 119.49(14) ?
C15 C14 C1 . . 122.29(14) ?
C16 C15 C14 . . 120.53(15) ?
C16 C15 H15 . . 119.7 ?
C14 C15 H15 . . 119.7 ?
C17 C16 C15 . . 119.71(15) ?
C17 C16 H16 . . 120.1 ?
C15 C16 H16 . . 120.1 ?
C16 C17 C18 . . 121.18(15) ?
C16 C17 Cl1 . . 119.34(13) ?
C18 C17 Cl1 . . 119.48(13) ?
C17 C18 C19 . . 118.48(15) ?
C17 C18 H18 . . 120.8 ?
C19 C18 H18 . . 120.8 ?
C18 C19 C14 . . 121.87(15) ?
C18 C19 H19 . . 119.1 ?
C14 C19 H19 . . 119.1 ?
C21 C20 C25 . . 119.49(15) ?
C21 C20 C3 . . 120.79(14) ?
C25 C20 C3 . . 119.58(14) ?
C22 C21 C20 . . 120.64(15) ?
C22 C21 H21 . . 119.7 ?
C20 C21 H21 . . 119.7 ?
C23 C22 C21 . . 118.27(15) ?
C23 C22 H22 . . 120.9 ?
C21 C22 H22 . . 120.9 ?
C24 C23 C22 . . 122.69(15) ?
C24 C23 N2 . . 118.94(15) ?
C22 C23 N2 . . 118.37(14) ?
C23 C24 C25 . . 118.12(15) ?
C23 C24 H24 . . 120.9 ?
C25 C24 H24 . . 120.9 ?
C24 C25 C20 . . 120.71(15) ?
C24 C25 H25 . . 119.6 ?
C20 C25 H25 . . 119.6 ?

loop_
_geom_bond_atom_site_label_1
_geom_bond_atom_site_label_2
_geom_bond_site_symmetry_2
_geom_bond_distance
_geom_bond_publ_flag
Cl1 C17 . 1.7414(17) ?
O1 N2 . 1.2142(19) ?
O2 N2 . 1.2165(19) ?
N1 C1 . 1.333(2) ?
N1 C5 . 1.359(2) ?
N2 C23 . 1.487(2) ?
C1 C2 . 1.401(2) ?
C1 C14 . 1.490(2) ?
C2 C3 . 1.377(2) ?
C2 H2 . 0.9500 ?
C3 C4 . 1.424(2) ?
C3 C20 . 1.495(2) ?
C4 C5 . 1.425(2) ?
C4 C9 . 1.464(2) ?
C5 C6 . 1.432(2) ?
C6 C7 . 1.351(2) ?
C6 H6 . 0.9500 ?
C7 C8 . 1.432(2) ?
C7 H7 . 0.9500 ?
C8 C13 . 1.412(2) ?
C8 C9 . 1.423(2) ?
C9 C10 . 1.413(2) ?
C10 C11 . 1.379(2) ?
C10 H10 . 0.9500 ?
C11 C12 . 1.402(3) ?
C11 H11 . 0.9500 ?
C12 C13 . 1.368(2) ?
C12 H12 . 0.9500 ?
C13 H13 . 0.9500 ?
C14 C19 . 1.396(2) ?
C14 C15 . 1.398(2) ?
C15 C16 . 1.388(2) ?
C15 H15 . 0.9500 ?
C16 C17 . 1.383(2) ?
C16 H16 . 0.9500 ?
C17 C18 . 1.385(2) ?
C18 C19 . 1.386(2) ?
C18 H18 . 0.9500 ?
C19 H19 . 0.9500 ?
C20 C21 . 1.393(2) ?
C20 C25 . 1.396(2) ?
C21 C22 . 1.386(2) ?
C21 H21 . 0.9500 ?
C22 C23 . 1.386(2) ?
C22 H22 . 0.9500 ?
C23 C24 . 1.384(2) ?
C24 C25 . 1.386(2) ?
C24 H24 . 0.9500 ?
C25 H25 . 0.9500 ?

loop_
_geom_hbond_atom_site_label_D
_geom_hbond_atom_site_label_H
_geom_hbond_atom_site_label_A
_geom_hbond_site_symmetry_A
_geom_hbond_distance_DH
_geom_hbond_distance_HA
_geom_hbond_distance_DA
_geom_hbond_angle_DHA
C24 H24 Cg 1_545 0.95 2.72 3.510(12) 142

loop_
_geom_torsion_atom_site_label_1
_geom_torsion_atom_site_label_2
_geom_torsion_atom_site_label_3
_geom_torsion_atom_site_label_4
_geom_torsion_site_symmetry_1
_geom_torsion_site_symmetry_2
_geom_torsion_site_symmetry_3
_geom_torsion_site_symmetry_4
_geom_torsion
_geom_torsion_publ_flag
C5 N1 C1 C2 . . . . 3.2(2) ?
C5 N1 C1 C14 . . . . 179.07(13) ?
N1 C1 C2 C3 . . . . -1.3(2) ?
C14 C1 C2 C3 . . . . -177.01(14) ?
C1 C2 C3 C4 . . . . -3.6(2) ?
C1 C2 C3 C20 . . . . 171.36(14) ?
C2 C3 C4 C5 . . . . 6.1(2) ?
C20 C3 C4 C5 . . . . -168.31(14) ?
C2 C3 C4 C9 . . . . -173.89(14) ?
C20 C3 C4 C9 . . . . 11.7(3) ?
C1 N1 C5 C4 . . . . -0.2(2) ?
C1 N1 C5 C6 . . . . -178.50(14) ?
C3 C4 C5 N1 . . . . -4.4(2) ?
C9 C4 C5 N1 . . . . 175.56(14) ?
C3 C4 C5 C6 . . . . 173.80(14) ?
C9 C4 C5 C6 . . . . -6.2(2) ?
N1 C5 C6 C7 . . . . 179.58(15) ?
C4 C5 C6 C7 . . . . 1.2(2) ?
C5 C6 C7 C8 . . . . 2.9(3) ?
C6 C7 C8 C13 . . . . 176.32(15) ?
C6 C7 C8 C9 . . . . -1.7(2) ?
C13 C8 C9 C10 . . . . -4.0(2) ?
C7 C8 C9 C10 . . . . 174.05(14) ?
C13 C8 C9 C4 . . . . 178.58(14) ?
C7 C8 C9 C4 . . . . -3.4(2) ?
C3 C4 C9 C10 . . . . 10.0(3) ?
C5 C4 C9 C10 . . . . -170.04(15) ?
C3 C4 C9 C8 . . . . -172.80(14) ?
C5 C4 C9 C8 . . . . 7.2(2) ?
C8 C9 C10 C11 . . . . 3.6(2) ?
C4 C9 C10 C11 . . . . -179.09(15) ?
C9 C10 C11 C12 . . . . -0.7(3) ?
C10 C11 C12 C13 . . . . -1.9(3) ?
C11 C12 C13 C8 . . . . 1.5(3) ?
C9 C8 C13 C12 . . . . 1.5(2) ?
C7 C8 C13 C12 . . . . -176.50(15) ?
N1 C1 C14 C19 . . . . 3.9(2) ?
C2 C1 C14 C19 . . . . 179.74(15) ?
N1 C1 C14 C15 . . . . -174.37(15) ?
C2 C1 C14 C15 . . . . 1.5(2) ?
C19 C14 C15 C16 . . . . -1.2(2) ?
C1 C14 C15 C16 . . . . 177.03(15) ?
C14 C15 C16 C17 . . . . 0.3(3) ?
C15 C16 C17 C18 . . . . 1.3(3) ?
C15 C16 C17 Cl1 . . . . -178.25(13) ?
C16 C17 C18 C19 . . . . -1.9(3) ?
Cl1 C17 C18 C19 . . . . 177.61(12) ?
C17 C18 C19 C14 . . . . 1.0(3) ?
C15 C14 C19 C18 . . . . 0.6(2) ?
C1 C14 C19 C18 . . . . -177.75(15) ?
C2 C3 C20 C21 . . . . 66.7(2) ?
C4 C3 C20 C21 . . . . -118.66(18) ?
C2 C3 C20 C25 . . . . -108.78(17) ?
C4 C3 C20 C25 . . . . 65.8(2) ?
C25 C20 C21 C22 . . . . -2.9(2) ?
C3 C20 C21 C22 . . . . -178.39(15) ?
C20 C21 C22 C23 . . . . 0.7(2) ?
C21 C22 C23 C24 . . . . 1.7(2) ?
C21 C22 C23 N2 . . . . -178.06(14) ?
O1 N2 C23 C24 . . . . -3.1(2) ?
O2 N2 C23 C24 . . . . 176.60(14) ?
O1 N2 C23 C22 . . . . 176.65(15) ?
O2 N2 C23 C22 . . . . -3.6(2) ?
C22 C23 C24 C25 . . . . -1.8(2) ?
N2 C23 C24 C25 . . . . 177.99(14) ?
C23 C24 C25 C20 . . . . -0.5(2) ?
C21 C20 C25 C24 . . . . 2.8(2) ?
C3 C20 C25 C24 . . . . 178.38(15) ?

loop_
_cod_related_entry_id
_cod_related_entry_database
_cod_related_entry_code
1 ChemSpider 24743039
